data_4324219
loop_
_publ_author_name
'Xiao-Yan Tang'
'Ai-Xia Zheng'
'Hai Shang'
'Rong-Xin Yuan'
'Hong-Xi Li'
'Zhi-Gang Ren'
'Jian-Ping Lang'

_publ_contact_author_address
;         
School of Chemistry and Chemical Engineering, 
Suzhou University, Suzhou 215123, Jiangsu, 
P. R. China
;
_publ_contact_author_email jplang@suda.edu.cn
_publ_contact_author_fax 86-512-65880089
_publ_contact_author_name 'Jian-Ping Lang'
_publ_contact_author_phone 86-512-65882865
_publ_section_title
;
 Binding of a Coordinatively Unsaturated Mercury(II) Thiolate Compound by
 Carboxylate Anions
;
_journal_name_full 'Inorganic Chemistry'
_journal_page_first 503
_journal_page_last 516
_journal_paper_doi 10.1021/ic101587h
_journal_volume 50
_journal_year 2011
_chemical_formula_moiety 'C25 H31 Hg N2 O3 S2, C7 H5 O3, C H4 O'
_chemical_formula_sum 'C33 H40 Hg N2 O7 S2'
_chemical_formula_weight 841.40
_chemical_name_systematic
; 
 ? 
;
_space_group_IT_number 2
_symmetry_cell_setting triclinic
_symmetry_space_group_name_Hall '-P 1'
_symmetry_space_group_name_H-M 'P -1'
_atom_sites_solution_hydrogens geom
_atom_sites_solution_primary direct
_atom_sites_solution_secondary difmap
_cell_angle_alpha 80.34(3)
_cell_angle_beta 88.57(3)
_cell_angle_gamma 89.27(3)
_cell_formula_units_Z 2
_cell_length_a 9.6245(19)
_cell_length_b 12.634(3)
_cell_length_c 14.069(3)
_cell_measurement_reflns_used 7282
_cell_measurement_temperature 193(2)
_cell_measurement_theta_max 25.3491
_cell_measurement_theta_min 3.0088
_cell_volume 1685.9(7)
_computing_cell_refinement 'CrystalClear, Ver. 1.30 (Rigaku/MSC, 2001)'
_computing_data_collection 'CrystalClear, Ver. 1.30 (Rigaku/MSC, 2001)'
_computing_data_reduction 'CrystalStructure, Ver. 3.60 (Rigaku/MSC, 2004)'
_computing_molecular_graphics 'SHELXL-97 (Sheldrick, 1997)'
_computing_publication_material 'SHELXL-97 (Sheldrick, 1997)'
_computing_structure_refinement 'SHELXL-97 (Sheldrick, 1997)'
_computing_structure_solution 'SHELXS-97 (Sheldrick, 1990)'
_diffrn_ambient_temperature 193(2)
_diffrn_measured_fraction_theta_full 0.995
_diffrn_measured_fraction_theta_max 0.995
_diffrn_measurement_device_type 'Rigaku Mercury'
_diffrn_measurement_method \w
_diffrn_radiation_monochromator graphite
_diffrn_radiation_source 'fine-focus sealed tube'
_diffrn_radiation_type MoK\a
_diffrn_radiation_wavelength 0.71073
_diffrn_reflns_av_R_equivalents 0.0466
_diffrn_reflns_av_sigmaI/netI 0.0643
_diffrn_reflns_limit_h_max 11
_diffrn_reflns_limit_h_min -9
_diffrn_reflns_limit_k_max 15
_diffrn_reflns_limit_k_min -15
_diffrn_reflns_limit_l_max 16
_diffrn_reflns_limit_l_min -16
_diffrn_reflns_number 16711
_diffrn_reflns_theta_full 25.35
_diffrn_reflns_theta_max 25.35
_diffrn_reflns_theta_min 3.11
_diffrn_standards_decay_% 0
_diffrn_standards_interval_count 0
_diffrn_standards_interval_time 0
_diffrn_standards_number 0
_exptl_absorpt_coefficient_mu 4.738
_exptl_absorpt_correction_T_max 0.3859
_exptl_absorpt_correction_T_min 0.3320
_exptl_absorpt_correction_type multi-scan
_exptl_absorpt_process_details 'Jacobson, R. (1997), Private Communication.'
_exptl_crystal_colour colorless
_exptl_crystal_density_diffrn 1.658
_exptl_crystal_description block
_exptl_crystal_F_000 840
_exptl_crystal_size_max 0.24
_exptl_crystal_size_mid 0.20
_exptl_crystal_size_min 0.20
_refine_diff_density_max 1.374
_refine_diff_density_min -1.056
_refine_diff_density_rms 0.128
_refine_ls_extinction_method none
_refine_ls_goodness_of_fit_ref 1.040
_refine_ls_hydrogen_treatment constr
_refine_ls_matrix_type full
_refine_ls_number_parameters 416
_refine_ls_number_reflns 6148
_refine_ls_number_restraints 0
_refine_ls_restrained_S_all 1.040
_refine_ls_R_factor_all 0.0496
_refine_ls_R_factor_gt 0.0411
_refine_ls_shift/su_max 0.002
_refine_ls_shift/su_mean 0.000
_refine_ls_structure_factor_coef Fsqd
_refine_ls_weighting_details 'calc w=1/[\s^2^(Fo^2^)+(0.0291P)^2^+1.8145P] where P=(Fo^2^+2Fc^2^)/3'
_refine_ls_weighting_scheme calc
_refine_ls_wR_factor_gt 0.0773
_refine_ls_wR_factor_ref 0.0811
_reflns_number_gt 5482
_reflns_number_total 6148
_reflns_threshold_expression >2sigma(I)
_cod_data_source_file ic101587h_si_002_5.cif
_cod_data_source_block 5
_cod_database_code 4324219

loop_
_symmetry_equiv_pos_as_xyz
'x, y, z'
'-x, -y, -z'

loop_
_atom_site_label
_atom_site_type_symbol
_atom_site_fract_x
_atom_site_fract_y
_atom_site_fract_z
_atom_site_U_iso_or_equiv
_atom_site_adp_type
_atom_site_occupancy
_atom_site_symmetry_multiplicity
_atom_site_calc_flag
_atom_site_refinement_flags
Hg1 Hg 0.66368(2) 0.186598(17) 0.562470(15) 0.02698(8) Uani 1 1 d .
S1 S 0.77555(14) 0.02167(11) 0.55626(10) 0.0296(3) Uani 1 1 d .
S2 S 0.55129(14) 0.35376(11) 0.54494(11) 0.0327(3) Uani 1 1 d .
N1 N 0.6414(4) -0.1127(4) 0.1758(3) 0.0263(10) Uani 1 1 d .
N2 N 0.0087(4) 0.3119(3) 0.3464(3) 0.0252(10) Uani 1 1 d .
O1 O 0.7278(4) 0.1887(3) 0.7345(3) 0.0391(10) Uani 1 1 d .
O2 O 0.8931(4) 0.2771(3) 0.6425(3) 0.0353(10) Uani 1 1 d .
O3 O 1.0757(4) 0.3779(3) 0.7129(3) 0.0354(10) Uani 1 1 d .
H3 H 1.0328 0.3531 0.6704 0.053 Uiso 1 1 calc R
O4 O 0.4142(4) 0.1960(3) 0.0481(3) 0.0423(11) Uani 1 1 d .
O5 O 0.6203(4) 0.1861(3) 0.1176(3) 0.0440(11) Uani 1 1 d .
O6 O 0.6804(5) 0.3155(4) 0.2236(4) 0.0607(14) Uani 1 1 d .
H6A H 0.6892 0.2626 0.1948 0.091 Uiso 1 1 calc R
O7 O 0.1809(5) 0.1553(4) 0.1653(4) 0.0610(14) Uani 1 1 d .
H7 H 0.2574 0.1631 0.1350 0.092 Uiso 1 1 calc R
C1 C 0.7308(5) -0.0114(4) 0.4430(4) 0.0240(12) Uani 1 1 d .
C2 C 0.8213(6) -0.0783(4) 0.4017(4) 0.0288(13) Uani 1 1 d .
H2 H 0.9053 -0.1019 0.4329 0.035 Uiso 1 1 calc R
C3 C 0.7902(6) -0.1108(4) 0.3165(4) 0.0299(13) Uani 1 1 d .
H3A H 0.8519 -0.1580 0.2900 0.036 Uiso 1 1 calc R
C4 C 0.6702(6) -0.0754(4) 0.2688(4) 0.0269(12) Uani 1 1 d .
C5 C 0.5801(6) -0.0088(4) 0.3080(4) 0.0289(13) Uani 1 1 d .
H5 H 0.4977 0.0162 0.2754 0.035 Uiso 1 1 calc R
C6 C 0.6097(5) 0.0219(4) 0.3950(4) 0.0258(12) Uani 1 1 d .
H6 H 0.5457 0.0668 0.4224 0.031 Uiso 1 1 calc R
C7 C 0.5110(6) -0.0650(5) 0.1295(4) 0.0338(14) Uani 1 1 d .
H7A H 0.5181 0.0135 0.1170 0.051 Uiso 1 1 calc R
H7B H 0.4311 -0.0861 0.1728 0.051 Uiso 1 1 calc R
H7C H 0.4988 -0.0912 0.0685 0.051 Uiso 1 1 calc R
C8 C 0.7582(6) -0.0821(5) 0.1045(4) 0.0387(15) Uani 1 1 d .
H8A H 0.7674 -0.0038 0.0919 0.058 Uiso 1 1 calc R
H8B H 0.7387 -0.1077 0.0442 0.058 Uiso 1 1 calc R
H8C H 0.8450 -0.1149 0.1308 0.058 Uiso 1 1 calc R
C9 C 0.6236(6) -0.2331(4) 0.1936(4) 0.0351(14) Uani 1 1 d .
H9A H 0.6038 -0.2572 0.1327 0.053 Uiso 1 1 calc R
H9B H 0.5463 -0.2525 0.2396 0.053 Uiso 1 1 calc R
H9C H 0.7092 -0.2678 0.2200 0.053 Uiso 1 1 calc R
C10 C 0.3951(5) 0.3355(4) 0.4856(4) 0.0223(12) Uani 1 1 d .
C11 C 0.3866(6) 0.2834(4) 0.4072(4) 0.0287(13) Uani 1 1 d .
H11 H 0.4681 0.2524 0.3836 0.034 Uiso 1 1 calc R
C12 C 0.2620(6) 0.2754(4) 0.3624(4) 0.0286(13) Uani 1 1 d .
H12 H 0.2579 0.2390 0.3087 0.034 Uiso 1 1 calc R
C13 C 0.1431(5) 0.3208(4) 0.3962(4) 0.0252(12) Uani 1 1 d .
C14 C 0.1491(6) 0.3737(4) 0.4742(4) 0.0293(13) Uani 1 1 d .
H14 H 0.0676 0.4054 0.4970 0.035 Uiso 1 1 calc R
C15 C 0.2745(6) 0.3803(4) 0.5192(4) 0.0316(13) Uani 1 1 d .
H15 H 0.2781 0.4158 0.5735 0.038 Uiso 1 1 calc R
C16 C -0.0266(6) 0.1959(4) 0.3494(4) 0.0345(14) Uani 1 1 d .
H16A H 0.0503 0.1596 0.3207 0.052 Uiso 1 1 calc R
H16B H -0.1111 0.1909 0.3131 0.052 Uiso 1 1 calc R
H16C H -0.0421 0.1614 0.4166 0.052 Uiso 1 1 calc R
C17 C -0.1106(6) 0.3646(5) 0.3915(4) 0.0340(14) Uani 1 1 d .
H17A H -0.1207 0.3324 0.4597 0.051 Uiso 1 1 calc R
H17B H -0.1962 0.3542 0.3581 0.051 Uiso 1 1 calc R
H17C H -0.0927 0.4416 0.3861 0.051 Uiso 1 1 calc R
C18 C 0.0251(6) 0.3659(5) 0.2428(4) 0.0380(15) Uani 1 1 d .
H18A H 0.0531 0.4406 0.2406 0.057 Uiso 1 1 calc R
H18B H -0.0635 0.3642 0.2103 0.057 Uiso 1 1 calc R
H18C H 0.0965 0.3280 0.2103 0.057 Uiso 1 1 calc R
C19 C 0.8360(6) 0.2446(4) 0.7240(4) 0.0283(13) Uani 1 1 d .
C20 C 0.9013(6) 0.2751(4) 0.8107(4) 0.0266(12) Uani 1 1 d .
C21 C 1.0165(6) 0.3417(4) 0.8009(4) 0.0272(13) Uani 1 1 d .
C22 C 1.0748(6) 0.3721(5) 0.8821(4) 0.0358(14) Uani 1 1 d .
H22 H 1.1528 0.4183 0.8752 0.043 Uiso 1 1 calc R
C23 C 1.0185(6) 0.3348(5) 0.9718(4) 0.0414(16) Uani 1 1 d .
H23 H 1.0584 0.3553 1.0270 0.050 Uiso 1 1 calc R
C24 C 0.9054(6) 0.2682(5) 0.9831(4) 0.0406(15) Uani 1 1 d .
H24 H 0.8680 0.2424 1.0457 0.049 Uiso 1 1 calc R
C25 C 0.8464(6) 0.2391(5) 0.9031(4) 0.0306(13) Uani 1 1 d .
H25 H 0.7673 0.1939 0.9109 0.037 Uiso 1 1 calc R
C26 C 0.5062(6) 0.2333(5) 0.0935(4) 0.0318(14) Uani 1 1 d .
C27 C 0.4804(6) 0.3390(5) 0.1249(4) 0.0286(13) Uani 1 1 d .
C28 C 0.5675(6) 0.3749(5) 0.1902(5) 0.0395(15) Uani 1 1 d .
C29 C 0.5385(7) 0.4700(6) 0.2245(5) 0.0536(19) Uani 1 1 d .
H29 H 0.5966 0.4928 0.2707 0.064 Uiso 1 1 calc R
C30 C 0.4244(8) 0.5309(6) 0.1909(6) 0.065(2) Uani 1 1 d .
H30 H 0.4032 0.5952 0.2151 0.078 Uiso 1 1 calc R
C31 C 0.3406(7) 0.4996(6) 0.1227(6) 0.061(2) Uani 1 1 d .
H31 H 0.2644 0.5434 0.0977 0.073 Uiso 1 1 calc R
C32 C 0.3691(7) 0.4040(5) 0.0912(5) 0.0458(17) Uani 1 1 d .
H32 H 0.3105 0.3818 0.0450 0.055 Uiso 1 1 calc R
C33 C 0.1228(8) 0.0570(6) 0.1546(5) 0.059(2) Uani 1 1 d .
H33A H 0.1972 0.0040 0.1510 0.089 Uiso 1 1 calc R
H33B H 0.0695 0.0664 0.0952 0.089 Uiso 1 1 calc R
H33C H 0.0611 0.0319 0.2100 0.089 Uiso 1 1 calc R

loop_
_atom_site_aniso_label
_atom_site_aniso_U_11
_atom_site_aniso_U_22
_atom_site_aniso_U_33
_atom_site_aniso_U_23
_atom_site_aniso_U_13
_atom_site_aniso_U_12
Hg1 0.02500(13) 0.03021(13) 0.02756(13) -0.00981(9) -0.00316(8) 0.00048(8)
S1 0.0327(8) 0.0316(8) 0.0268(8) -0.0103(6) -0.0108(6) 0.0072(6)
S2 0.0261(8) 0.0285(8) 0.0467(10) -0.0147(7) -0.0097(6) 0.0004(6)
N1 0.027(3) 0.032(3) 0.021(2) -0.008(2) -0.0013(19) -0.004(2)
N2 0.022(2) 0.026(2) 0.029(3) -0.007(2) -0.0041(19) 0.0033(19)
O1 0.036(3) 0.050(3) 0.033(2) -0.010(2) -0.0041(18) -0.008(2)
O2 0.040(2) 0.046(3) 0.021(2) -0.0082(19) -0.0022(18) -0.0038(19)
O3 0.042(3) 0.040(2) 0.027(2) -0.0111(19) -0.0017(18) -0.0083(19)
O4 0.041(3) 0.049(3) 0.044(3) -0.025(2) -0.005(2) -0.005(2)
O5 0.030(2) 0.043(3) 0.060(3) -0.013(2) -0.001(2) 0.0045(19)
O6 0.046(3) 0.067(4) 0.079(4) -0.036(3) -0.031(3) 0.008(2)
O7 0.066(4) 0.063(3) 0.062(3) -0.034(3) 0.018(3) -0.018(3)
C1 0.027(3) 0.019(3) 0.026(3) -0.005(2) -0.002(2) 0.001(2)
C2 0.027(3) 0.029(3) 0.030(3) -0.007(3) -0.008(2) 0.006(2)
C3 0.030(3) 0.031(3) 0.031(3) -0.011(3) -0.004(2) 0.007(2)
C4 0.033(3) 0.030(3) 0.019(3) -0.009(2) -0.001(2) -0.004(2)
C5 0.025(3) 0.030(3) 0.033(3) -0.009(3) -0.008(2) 0.004(2)
C6 0.020(3) 0.029(3) 0.031(3) -0.012(3) -0.003(2) 0.005(2)
C7 0.036(3) 0.039(4) 0.027(3) -0.008(3) -0.006(3) 0.002(3)
C8 0.034(4) 0.054(4) 0.030(3) -0.013(3) 0.006(3) -0.011(3)
C9 0.042(4) 0.028(3) 0.035(4) -0.004(3) -0.003(3) -0.003(3)
C10 0.023(3) 0.018(3) 0.025(3) -0.003(2) 0.000(2) -0.001(2)
C11 0.024(3) 0.031(3) 0.032(3) -0.009(3) 0.000(2) 0.004(2)
C12 0.031(3) 0.034(3) 0.024(3) -0.011(3) -0.003(2) 0.005(2)
C13 0.027(3) 0.020(3) 0.028(3) -0.002(2) -0.001(2) -0.004(2)
C14 0.030(3) 0.029(3) 0.031(3) -0.011(3) -0.003(2) 0.003(2)
C15 0.031(3) 0.030(3) 0.038(4) -0.015(3) -0.002(3) -0.002(2)
C16 0.038(4) 0.023(3) 0.043(4) -0.006(3) -0.012(3) -0.003(3)
C17 0.022(3) 0.041(4) 0.040(4) -0.010(3) -0.004(2) 0.003(2)
C18 0.035(4) 0.047(4) 0.030(3) -0.001(3) -0.003(3) 0.006(3)
C19 0.029(3) 0.025(3) 0.032(3) -0.007(3) -0.005(3) 0.007(2)
C20 0.030(3) 0.027(3) 0.023(3) -0.003(2) -0.001(2) 0.004(2)
C21 0.032(3) 0.027(3) 0.023(3) -0.005(2) -0.002(2) 0.004(2)
C22 0.035(4) 0.036(4) 0.037(4) -0.009(3) -0.007(3) -0.004(3)
C23 0.038(4) 0.062(4) 0.028(4) -0.018(3) -0.013(3) 0.000(3)
C24 0.040(4) 0.055(4) 0.026(3) -0.005(3) -0.007(3) 0.000(3)
C25 0.025(3) 0.036(3) 0.030(3) -0.004(3) -0.004(2) -0.001(2)
C26 0.025(3) 0.043(4) 0.029(3) -0.009(3) 0.004(2) -0.004(3)
C27 0.026(3) 0.036(3) 0.026(3) -0.009(3) -0.001(2) -0.002(2)
C28 0.033(4) 0.045(4) 0.043(4) -0.014(3) -0.004(3) -0.005(3)
C29 0.042(4) 0.057(5) 0.072(5) -0.041(4) 0.003(4) -0.017(4)
C30 0.050(5) 0.043(4) 0.110(7) -0.037(5) 0.022(5) -0.013(4)
C31 0.039(4) 0.040(4) 0.106(7) -0.015(4) -0.003(4) 0.004(3)
C32 0.042(4) 0.042(4) 0.055(4) -0.009(3) -0.007(3) 0.000(3)
C33 0.075(5) 0.052(5) 0.054(5) -0.015(4) 0.006(4) -0.012(4)

loop_
_atom_type_symbol
_atom_type_description
_atom_type_scat_dispersion_real
_atom_type_scat_dispersion_imag
_atom_type_scat_source
C C 0.0033 0.0016 'International Tables Vol C Tables 4.2.6.8 and 6.1.1.4'
H H 0.0000 0.0000 'International Tables Vol C Tables 4.2.6.8 and 6.1.1.4'
Hg Hg -2.3894 9.2266 'International Tables Vol C Tables 4.2.6.8 and 6.1.1.4'
N N 0.0061 0.0033 'International Tables Vol C Tables 4.2.6.8 and 6.1.1.4'
O O 0.0106 0.0060 'International Tables Vol C Tables 4.2.6.8 and 6.1.1.4'
S S 0.1246 0.1234 'International Tables Vol C Tables 4.2.6.8 and 6.1.1.4'

loop_
_geom_angle_atom_site_label_1
_geom_angle_atom_site_label_2
_geom_angle_atom_site_label_3
_geom_angle
S2 Hg1 S1 171.91(5)
S2 Hg1 O1 93.94(11)
S1 Hg1 O1 93.89(11)
S2 Hg1 O2 89.13(9)
S1 Hg1 O2 94.57(9)
O1 Hg1 O2 48.39(12)
C1 S1 Hg1 104.88(18)
C10 S2 Hg1 104.69(18)
C4 N1 C8 110.2(4)
C4 N1 C7 113.2(4)
C8 N1 C7 106.9(4)
C4 N1 C9 109.7(4)
C8 N1 C9 109.9(4)
C7 N1 C9 106.8(4)
C17 N2 C13 112.6(4)
C17 N2 C16 108.1(4)
C13 N2 C16 110.1(4)
C17 N2 C18 108.2(4)
C13 N2 C18 108.5(4)
C16 N2 C18 109.2(4)
C19 O1 Hg1 102.0(3)
C19 O2 Hg1 86.5(3)
C21 O3 H3 109.5
C28 O6 H6A 109.5
C33 O7 H7 109.5
C6 C1 C2 118.0(5)
C6 C1 S1 124.5(4)
C2 C1 S1 117.5(4)
C3 C2 C1 120.6(5)
C3 C2 H2 119.7
C1 C2 H2 119.7
C2 C3 C4 120.7(5)
C2 C3 H3A 119.7
C4 C3 H3A 119.7
C5 C4 C3 119.6(5)
C5 C4 N1 121.8(5)
C3 C4 N1 118.6(5)
C4 C5 C6 119.8(5)
C4 C5 H5 120.1
C6 C5 H5 120.1
C5 C6 C1 121.4(5)
C5 C6 H6 119.3
C1 C6 H6 119.3
N1 C7 H7A 109.5
N1 C7 H7B 109.5
H7A C7 H7B 109.5
N1 C7 H7C 109.5
H7A C7 H7C 109.5
H7B C7 H7C 109.5
N1 C8 H8A 109.5
N1 C8 H8B 109.5
H8A C8 H8B 109.5
N1 C8 H8C 109.5
H8A C8 H8C 109.5
H8B C8 H8C 109.5
N1 C9 H9A 109.5
N1 C9 H9B 109.5
H9A C9 H9B 109.5
N1 C9 H9C 109.5
H9A C9 H9C 109.5
H9B C9 H9C 109.5
C11 C10 C15 118.5(5)
C11 C10 S2 124.5(4)
C15 C10 S2 117.0(4)
C10 C11 C12 121.4(5)
C10 C11 H11 119.3
C12 C11 H11 119.3
C11 C12 C13 119.6(5)
C11 C12 H12 120.2
C13 C12 H12 120.2
C14 C13 C12 120.1(5)
C14 C13 N2 121.0(5)
C12 C13 N2 118.9(5)
C13 C14 C15 119.8(5)
C13 C14 H14 120.1
C15 C14 H14 120.1
C14 C15 C10 120.6(5)
C14 C15 H15 119.7
C10 C15 H15 119.7
N2 C16 H16A 109.5
N2 C16 H16B 109.5
H16A C16 H16B 109.5
N2 C16 H16C 109.5
H16A C16 H16C 109.5
H16B C16 H16C 109.5
N2 C17 H17A 109.5
N2 C17 H17B 109.5
H17A C17 H17B 109.5
N2 C17 H17C 109.5
H17A C17 H17C 109.5
H17B C17 H17C 109.5
N2 C18 H18A 109.5
N2 C18 H18B 109.5
H18A C18 H18B 109.5
N2 C18 H18C 109.5
H18A C18 H18C 109.5
H18B C18 H18C 109.5
O1 C19 O2 122.8(5)
O1 C19 C20 119.4(5)
O2 C19 C20 117.8(5)
C21 C20 C25 118.6(5)
C21 C20 C19 120.7(5)
C25 C20 C19 120.7(5)
O3 C21 C20 121.1(5)
O3 C21 C22 118.5(5)
C20 C21 C22 120.3(5)
C23 C22 C21 119.6(5)
C23 C22 H22 120.2
C21 C22 H22 120.2
C22 C23 C24 121.0(6)
C22 C23 H23 119.5
C24 C23 H23 119.5
C23 C24 C25 119.7(6)
C23 C24 H24 120.2
C25 C24 H24 120.2
C24 C25 C20 120.8(5)
C24 C25 H25 119.6
C20 C25 H25 119.6
O4 C26 O5 124.5(6)
O4 C26 C27 118.6(5)
O5 C26 C27 116.9(5)
C32 C27 C28 117.9(6)
C32 C27 C26 121.5(5)
C28 C27 C26 120.7(5)
O6 C28 C29 118.9(6)
O6 C28 C27 120.2(6)
C29 C28 C27 120.8(6)
C30 C29 C28 119.4(6)
C30 C29 H29 120.3
C28 C29 H29 120.3
C31 C30 C29 120.9(7)
C31 C30 H30 119.6
C29 C30 H30 119.6
C32 C31 C30 118.9(7)
C32 C31 H31 120.6
C30 C31 H31 120.6
C31 C32 C27 122.1(7)
C31 C32 H32 119.0
C27 C32 H32 119.0
O7 C33 H33A 109.5
O7 C33 H33B 109.5
H33A C33 H33B 109.5
O7 C33 H33C 109.5
H33A C33 H33C 109.5
H33B C33 H33C 109.5

loop_
_geom_bond_atom_site_label_1
_geom_bond_atom_site_label_2
_geom_bond_distance
Hg1 S2 2.3391(16)
Hg1 S1 2.3469(16)
Hg1 O1 2.517(4)
Hg1 O2 2.842(4)
S1 C1 1.778(5)
S2 C10 1.774(5)
N1 C4 1.496(7)
N1 C8 1.498(7)
N1 C7 1.501(7)
N1 C9 1.511(7)
N2 C17 1.499(7)
N2 C13 1.501(7)
N2 C16 1.502(7)
N2 C18 1.507(7)
O1 C19 1.258(6)
O2 C19 1.266(6)
O3 C21 1.359(6)
O3 H3 0.8400
O4 C26 1.247(7)
O5 C26 1.269(7)
O6 C28 1.361(7)
O6 H6A 0.8400
O7 C33 1.401(8)
O7 H7 0.8400
C1 C6 1.387(7)
C1 C2 1.390(7)
C2 C3 1.372(7)
C2 H2 0.9500
C3 C4 1.383(7)
C3 H3A 0.9500
C4 C5 1.369(7)
C5 C6 1.382(7)
C5 H5 0.9500
C6 H6 0.9500
C7 H7A 0.9800
C7 H7B 0.9800
C7 H7C 0.9800
C8 H8A 0.9800
C8 H8B 0.9800
C8 H8C 0.9800
C9 H9A 0.9800
C9 H9B 0.9800
C9 H9C 0.9800
C10 C11 1.380(7)
C10 C15 1.392(7)
C11 C12 1.381(7)
C11 H11 0.9500
C12 C13 1.382(7)
C12 H12 0.9500
C13 C14 1.379(7)
C14 C15 1.387(7)
C14 H14 0.9500
C15 H15 0.9500
C16 H16A 0.9800
C16 H16B 0.9800
C16 H16C 0.9800
C17 H17A 0.9800
C17 H17B 0.9800
C17 H17C 0.9800
C18 H18A 0.9800
C18 H18B 0.9800
C18 H18C 0.9800
C19 C20 1.494(8)
C20 C21 1.391(7)
C20 C25 1.396(7)
C21 C22 1.396(8)
C22 C23 1.372(8)
C22 H22 0.9500
C23 C24 1.374(8)
C23 H23 0.9500
C24 C25 1.379(8)
C24 H24 0.9500
C25 H25 0.9500
C26 C27 1.491(8)
C27 C32 1.385(8)
C27 C28 1.393(8)
C28 C29 1.390(9)
C29 C30 1.380(10)
C29 H29 0.9500
C30 C31 1.379(11)
C30 H30 0.9500
C31 C32 1.378(9)
C31 H31 0.9500
C32 H32 0.9500
C33 H33A 0.9800
C33 H33B 0.9800
C33 H33C 0.9800

loop_
_geom_hbond_atom_site_label_D
_geom_hbond_atom_site_label_H
_geom_hbond_atom_site_label_A
_geom_hbond_distance_DH
_geom_hbond_distance_HA
_geom_hbond_distance_DA
_geom_hbond_angle_DHA
_geom_hbond_site_symmetry_A
O3 H3 O2 0.84 1.75 2.501(5) 147.7 .
O6 H6A O5 0.84 1.72 2.474(6) 148.1 .
O7 H7 O4 0.84 1.92 2.754(6) 170.0 .
C7 H7A O4 0.98 2.55 3.429(7) 149.5 .
C7 H7A O5 0.98 2.41 3.331(7) 157.2 .
C7 H7B O1 0.98 2.26 3.203(7) 161.1 2_656
C7 H7C O4 0.98 2.40 3.282(7) 148.7 2_655
C9 H9A O4 0.98 2.54 3.382(7) 143.9 2_655
C8 H8B O4 0.98 2.39 3.272(7) 149.2 2_655
C9 H9C O3 0.98 2.59 3.563(7) 174.1 2_756
C12 H12 O7 0.95 2.56 3.486(7) 165.1 .
C16 H16A O7 0.98 2.50 3.335(8) 142.7 .
C17 H17A O2 0.98 2.56 3.520(7) 167.7 1_455
C17 H17B O6 0.98 2.38 3.282(7) 152.7 1_455
C18 H18B O6 0.98 2.54 3.412(8) 147.7 1_455
C17 H17C O3 0.98 2.47 3.355(7) 150.0 2_666
C18 H18C O7 0.98 2.49 3.362(8) 147.8 .
